data_4064077
loop_
_publ_author_name
'Wagner, Harald'
'Baumgartner, Judith'
'Marschner, Christoph'
'Poelt, Peter'

_publ_section_title
;
 Rearrangement/Fragmentation Reactions of Oligosilanes with Aluminum
 Chloride.
;
_journal_issue 15
_journal_name_full Organometallics
_journal_page_first 3939
_journal_page_last 3954
_journal_paper_doi 10.1021/om1011165
_journal_volume 30
_journal_year 2011
_chemical_formula_sum 'C21 H62 Si10'
_chemical_formula_weight 595.61
_chemical_name_systematic
;
 ?
;
_space_group_IT_number 15
_symmetry_cell_setting monoclinic
_symmetry_space_group_name_Hall '-C 2yc'
_symmetry_space_group_name_H-M 'C 1 2/c 1'
_atom_sites_solution_hydrogens geom
_atom_sites_solution_primary direct
_atom_sites_solution_secondary difmap
_audit_creation_method SHELXL-97
_cell_angle_alpha 90.00
_cell_angle_beta 94.92(3)
_cell_angle_gamma 90.00
_cell_formula_units_Z 8
_cell_length_a 16.278(3)
_cell_length_b 10.248(2)
_cell_length_c 46.368(9)
_cell_measurement_reflns_used 11379
_cell_measurement_temperature 100(2)
_cell_measurement_theta_max 52.491
_cell_measurement_theta_min 4.675
_cell_volume 7706(3)
_computing_cell_refinement 'Bruker XSCANS'
_computing_data_collection 'Bruker XSCANS'
_computing_data_reduction 'Bruker SHELXTL'
_computing_molecular_graphics 'Bruker SHELXTL'
_computing_publication_material 'Bruker SHELXTL'
_computing_structure_refinement 'SHELXL-97 (Sheldrick, 1997)'
_computing_structure_solution 'SHELXS-97 (Sheldrick, 1990)'
_diffrn_ambient_temperature 100(2)
_diffrn_measured_fraction_theta_full 0.997
_diffrn_measured_fraction_theta_max 0.997
_diffrn_measurement_device_type 'SMART APEX'
_diffrn_measurement_method '\w scans'
_diffrn_radiation_monochromator graphite
_diffrn_radiation_source 'fine-focus sealed tube'
_diffrn_radiation_type MoK\a
_diffrn_radiation_wavelength 0.71073
_diffrn_reflns_av_R_equivalents 0.0377
_diffrn_reflns_av_sigmaI/netI 0.0352
_diffrn_reflns_limit_h_max 20
_diffrn_reflns_limit_h_min -20
_diffrn_reflns_limit_k_max 12
_diffrn_reflns_limit_k_min -12
_diffrn_reflns_limit_l_max 57
_diffrn_reflns_limit_l_min -57
_diffrn_reflns_number 30040
_diffrn_reflns_theta_full 26.37
_diffrn_reflns_theta_max 26.37
_diffrn_reflns_theta_min 1.76
_exptl_absorpt_coefficient_mu 0.351
_exptl_absorpt_correction_T_max 0.9658
_exptl_absorpt_correction_T_min 0.8870
_exptl_absorpt_correction_type multi-scan
_exptl_absorpt_process_details SADABS
_exptl_crystal_colour colorless
_exptl_crystal_density_diffrn 1.027
_exptl_crystal_density_method 'not measured'
_exptl_crystal_description plates
_exptl_crystal_F_000 2624
_exptl_crystal_size_max 0.35
_exptl_crystal_size_mid 0.30
_exptl_crystal_size_min 0.10
_refine_diff_density_max 0.595
_refine_diff_density_min -0.217
_refine_diff_density_rms 0.065
_refine_ls_extinction_method none
_refine_ls_goodness_of_fit_ref 1.161
_refine_ls_hydrogen_treatment constr
_refine_ls_matrix_type full
_refine_ls_number_parameters 300
_refine_ls_number_reflns 7837
_refine_ls_number_restraints 0
_refine_ls_restrained_S_all 1.161
_refine_ls_R_factor_all 0.0501
_refine_ls_R_factor_gt 0.0426
_refine_ls_shift/su_max 0.001
_refine_ls_shift/su_mean 0.000
_refine_ls_structure_factor_coef Fsqd
_refine_ls_weighting_details 'calc w=1/[\s^2^(Fo^2^)+(0.0442P)^2^+6.6428P] where P=(Fo^2^+2Fc^2^)/3'
_refine_ls_weighting_scheme calc
_refine_ls_wR_factor_gt 0.0976
_refine_ls_wR_factor_ref 0.1004
_reflns_number_gt 6944
_reflns_number_total 7837
_reflns_threshold_expression >2sigma(I)
_cod_data_source_file om1011165_si_001.cif
_cod_data_source_block 33_530j
_cod_depositor_comments
;
The following automatic conversions were performed:

'_symmetry_cell_setting' value 'Monoclinic' changed to 'monoclinic'
according to /home/saulius/struct/CIF-dictionaries/cif_core.dic
dictionary named 'cif_core.dic' version 2.4.1 from 2010-06-29.

Automatic conversion script
Id: cif_fix_values 1715 2011-07-08 13:25:40Z adriana 
;
_cod_original_sg_symbol_H-M C2/c
_cod_database_code 4064077

loop_
_symmetry_equiv_pos_as_xyz
'x, y, z'
'-x, y, -z+1/2'
'x+1/2, y+1/2, z'
'-x+1/2, y+1/2, -z+1/2'
'-x, -y, -z'
'x, -y, z-1/2'
'-x+1/2, -y+1/2, -z'
'x+1/2, -y+1/2, z-1/2'

loop_
_atom_site_label
_atom_site_type_symbol
_atom_site_fract_x
_atom_site_fract_y
_atom_site_fract_z
_atom_site_U_iso_or_equiv
_atom_site_adp_type
_atom_site_occupancy
_atom_site_symmetry_multiplicity
_atom_site_calc_flag
_atom_site_refinement_flags
Si1 Si 0.18738(3) 0.07058(5) 0.083190(12) 0.01636(13) Uani 1 1 d .
Si2 Si 0.11310(3) 0.25668(5) 0.096517(12) 0.01758(13) Uani 1 1 d .
Si3 Si 0.19339(4) 0.38802(5) 0.129349(12) 0.01782(13) Uani 1 1 d .
Si4 Si 0.22639(3) 0.28254(5) 0.173939(12) 0.01800(13) Uani 1 1 d .
Si5 Si 0.23323(3) 0.05483(5) 0.167745(12) 0.01662(13) Uani 1 1 d .
Si6 Si 0.27702(3) -0.00440(5) 0.122521(12) 0.01622(13) Uani 1 1 d .
Si7 Si 0.08722(4) -0.08604(6) 0.067568(13) 0.02160(14) Uani 1 1 d .
Si8 Si 0.30692(4) 0.02878(6) 0.028169(13) 0.02208(14) Uani 1 1 d .
Si9 Si 0.35172(4) 0.36414(6) 0.196063(14) 0.02751(15) Uani 1 1 d .
Si10 Si 0.12533(4) 0.33270(6) 0.205623(13) 0.02368(14) Uani 1 1 d .
C1 C 0.08833(15) 0.3605(2) 0.06311(5) 0.0275(5) Uani 1 1 d .
H1A H 0.0563 0.3089 0.0483 0.041 Uiso 1 1 calc R
H1B H 0.1397 0.3895 0.0556 0.041 Uiso 1 1 calc R
H1C H 0.0561 0.4367 0.0682 0.041 Uiso 1 1 calc R
C2 C 0.01083(13) 0.2179(2) 0.11100(5) 0.0244(5) Uani 1 1 d .
H2A H -0.0157 0.2991 0.1164 0.037 Uiso 1 1 calc R
H2B H 0.0200 0.1614 0.1280 0.037 Uiso 1 1 calc R
H2C H -0.0248 0.1730 0.0960 0.037 Uiso 1 1 calc R
C3 C 0.13345(14) 0.5422(2) 0.13530(5) 0.0252(5) Uani 1 1 d .
H3A H 0.1658 0.5988 0.1490 0.038 Uiso 1 1 calc R
H3B H 0.0812 0.5198 0.1431 0.038 Uiso 1 1 calc R
H3C H 0.1222 0.5880 0.1168 0.038 Uiso 1 1 calc R
C4 C 0.28822(14) 0.4367(2) 0.11097(5) 0.0252(5) Uani 1 1 d .
H4A H 0.2714 0.4745 0.0920 0.038 Uiso 1 1 calc R
H4B H 0.3225 0.3595 0.1085 0.038 Uiso 1 1 calc R
H4C H 0.3199 0.5013 0.1229 0.038 Uiso 1 1 calc R
C5 C 0.30615(14) -0.0197(2) 0.19712(5) 0.0277(5) Uani 1 1 d .
H5A H 0.2881 0.0032 0.2161 0.041 Uiso 1 1 calc R
H5B H 0.3620 0.0140 0.1956 0.041 Uiso 1 1 calc R
H5C H 0.3062 -0.1148 0.1949 0.041 Uiso 1 1 calc R
C6 C 0.13045(13) -0.0249(2) 0.17180(5) 0.0258(5) Uani 1 1 d .
H6A H 0.1355 -0.1195 0.1693 0.039 Uiso 1 1 calc R
H6B H 0.0893 0.0096 0.1571 0.039 Uiso 1 1 calc R
H6C H 0.1132 -0.0063 0.1911 0.039 Uiso 1 1 calc R
C7 C 0.38309(13) 0.0650(2) 0.11913(5) 0.0236(5) Uani 1 1 d .
H7A H 0.4211 0.0326 0.1351 0.035 Uiso 1 1 calc R
H7B H 0.3807 0.1605 0.1200 0.035 Uiso 1 1 calc R
H7C H 0.4025 0.0380 0.1006 0.035 Uiso 1 1 calc R
C8 C 0.28659(14) -0.1881(2) 0.12260(5) 0.0243(5) Uani 1 1 d .
H8A H 0.3081 -0.2169 0.1045 0.036 Uiso 1 1 calc R
H8B H 0.2323 -0.2273 0.1242 0.036 Uiso 1 1 calc R
H8C H 0.3244 -0.2156 0.1391 0.036 Uiso 1 1 calc R
C9 C 0.02931(14) -0.1412(2) 0.09880(5) 0.0279(5) Uani 1 1 d .
H9A H 0.0010 -0.0665 0.1066 0.042 Uiso 1 1 calc R
H9B H 0.0681 -0.1784 0.1139 0.042 Uiso 1 1 calc R
H9C H -0.0113 -0.2076 0.0921 0.042 Uiso 1 1 calc R
C10 C 0.01132(15) -0.0083(3) 0.04006(5) 0.0361(6) Uani 1 1 d .
H10A H 0.0405 0.0259 0.0240 0.054 Uiso 1 1 calc R
H10B H -0.0170 0.0633 0.0491 0.054 Uiso 1 1 calc R
H10C H -0.0292 -0.0735 0.0326 0.054 Uiso 1 1 calc R
C11 C 0.12948(15) -0.2374(2) 0.05119(6) 0.0351(6) Uani 1 1 d .
H11A H 0.0845 -0.2993 0.0464 0.053 Uiso 1 1 calc R
H11B H 0.1706 -0.2776 0.0651 0.053 Uiso 1 1 calc R
H11C H 0.1553 -0.2141 0.0336 0.053 Uiso 1 1 calc R
C12 C 0.25168(13) 0.1337(2) 0.05347(5) 0.0228(5) Uani 1 1 d .
H12A H 0.2146 0.1908 0.0410 0.027 Uiso 1 1 calc R
H12B H 0.2941 0.1914 0.0633 0.027 Uiso 1 1 calc R
C13 C 0.34533(15) -0.1302(2) 0.04406(5) 0.0301(5) Uani 1 1 d .
H13A H 0.2988 -0.1804 0.0503 0.045 Uiso 1 1 calc R
H13B H 0.3851 -0.1134 0.0607 0.045 Uiso 1 1 calc R
H13C H 0.3722 -0.1798 0.0294 0.045 Uiso 1 1 calc R
C14 C 0.23679(15) -0.0027(3) -0.00521(5) 0.0337(6) Uani 1 1 d .
H14A H 0.2647 -0.0592 -0.0184 0.051 Uiso 1 1 calc R
H14B H 0.2224 0.0802 -0.0149 0.051 Uiso 1 1 calc R
H14C H 0.1865 -0.0458 0.0001 0.051 Uiso 1 1 calc R
C15 C 0.39891(15) 0.1229(3) 0.01811(5) 0.0343(6) Uani 1 1 d .
H15A H 0.4349 0.1424 0.0356 0.051 Uiso 1 1 calc R
H15B H 0.3806 0.2046 0.0086 0.051 Uiso 1 1 calc R
H15C H 0.4293 0.0708 0.0048 0.051 Uiso 1 1 calc R
C16 C 0.44383(15) 0.2886(3) 0.18093(6) 0.0441(7) Uani 1 1 d .
H16A H 0.4942 0.3194 0.1919 0.066 Uiso 1 1 calc R
H16B H 0.4449 0.3136 0.1606 0.066 Uiso 1 1 calc R
H16C H 0.4405 0.1934 0.1824 0.066 Uiso 1 1 calc R
C17 C 0.36103(16) 0.3325(3) 0.23608(5) 0.0348(6) Uani 1 1 d .
H17A H 0.4147 0.3636 0.2445 0.052 Uiso 1 1 calc R
H17B H 0.3563 0.2386 0.2396 0.052 Uiso 1 1 calc R
H17C H 0.3170 0.3787 0.2450 0.052 Uiso 1 1 calc R
C18 C 0.3557(2) 0.5456(3) 0.19062(6) 0.0472(8) Uani 1 1 d .
H18A H 0.3061 0.5857 0.1973 0.071 Uiso 1 1 calc R
H18B H 0.3585 0.5647 0.1700 0.071 Uiso 1 1 calc R
H18C H 0.4047 0.5811 0.2017 0.071 Uiso 1 1 calc R
C19 C 0.13414(18) 0.5070(2) 0.21812(5) 0.0368(6) Uani 1 1 d .
H19A H 0.1252 0.5653 0.2014 0.055 Uiso 1 1 calc R
H19B H 0.1893 0.5221 0.2278 0.055 Uiso 1 1 calc R
H19C H 0.0926 0.5245 0.2317 0.055 Uiso 1 1 calc R
C20 C 0.13696(16) 0.2249(2) 0.23844(5) 0.0341(6) Uani 1 1 d .
H20A H 0.0974 0.2516 0.2521 0.051 Uiso 1 1 calc R
H20B H 0.1931 0.2327 0.2477 0.051 Uiso 1 1 calc R
H20C H 0.1264 0.1341 0.2326 0.051 Uiso 1 1 calc R
C21 C 0.01826(14) 0.3097(3) 0.18827(5) 0.0330(6) Uani 1 1 d .
H21A H 0.0115 0.2195 0.1814 0.049 Uiso 1 1 calc R
H21B H 0.0088 0.3696 0.1719 0.049 Uiso 1 1 calc R
H21C H -0.0216 0.3278 0.2024 0.049 Uiso 1 1 calc R

loop_
_atom_site_aniso_label
_atom_site_aniso_U_11
_atom_site_aniso_U_22
_atom_site_aniso_U_33
_atom_site_aniso_U_23
_atom_site_aniso_U_13
_atom_site_aniso_U_12
Si1 0.0153(3) 0.0164(3) 0.0175(3) -0.0003(2) 0.0022(2) -0.0011(2)
Si2 0.0176(3) 0.0169(3) 0.0183(3) 0.0014(2) 0.0014(2) 0.0017(2)
Si3 0.0190(3) 0.0147(3) 0.0201(3) 0.0011(2) 0.0036(2) -0.0003(2)
Si4 0.0198(3) 0.0166(3) 0.0178(3) 0.0002(2) 0.0032(2) -0.0023(2)
Si5 0.0160(3) 0.0160(3) 0.0180(3) 0.0025(2) 0.0022(2) -0.0011(2)
Si6 0.0143(3) 0.0148(3) 0.0197(3) 0.0012(2) 0.0026(2) -0.0004(2)
Si7 0.0191(3) 0.0225(3) 0.0231(3) -0.0038(2) 0.0018(2) -0.0047(2)
Si8 0.0188(3) 0.0264(3) 0.0215(3) -0.0026(2) 0.0048(2) -0.0002(2)
Si9 0.0292(3) 0.0285(3) 0.0242(3) -0.0006(3) -0.0014(3) -0.0130(3)
Si10 0.0292(3) 0.0228(3) 0.0199(3) -0.0009(2) 0.0072(2) 0.0018(2)
C1 0.0308(13) 0.0245(12) 0.0267(12) 0.0047(9) -0.0008(10) 0.0052(9)
C2 0.0185(11) 0.0254(11) 0.0299(12) -0.0005(9) 0.0051(9) 0.0026(9)
C3 0.0279(12) 0.0172(11) 0.0313(12) 0.0031(9) 0.0065(10) 0.0025(9)
C4 0.0257(12) 0.0247(11) 0.0261(11) 0.0023(9) 0.0080(9) -0.0015(9)
C5 0.0297(13) 0.0280(12) 0.0247(11) 0.0056(10) -0.0011(9) 0.0028(10)
C6 0.0238(12) 0.0225(11) 0.0318(12) 0.0004(9) 0.0073(9) -0.0058(9)
C7 0.0176(11) 0.0209(11) 0.0323(12) -0.0014(9) 0.0031(9) 0.0002(8)
C8 0.0243(12) 0.0168(10) 0.0324(12) 0.0013(9) 0.0050(9) 0.0022(8)
C9 0.0250(12) 0.0245(12) 0.0348(13) 0.0006(10) 0.0060(10) -0.0038(9)
C10 0.0318(14) 0.0450(15) 0.0295(13) 0.0008(11) -0.0092(11) -0.0057(11)
C11 0.0326(14) 0.0282(13) 0.0457(15) -0.0152(11) 0.0107(11) -0.0089(10)
C12 0.0244(11) 0.0232(11) 0.0219(11) 0.0009(9) 0.0079(9) 0.0011(9)
C13 0.0282(13) 0.0305(13) 0.0322(13) -0.0043(10) 0.0057(10) 0.0031(10)
C14 0.0310(13) 0.0407(14) 0.0289(13) -0.0053(11) -0.0010(10) -0.0002(11)
C15 0.0276(13) 0.0432(15) 0.0336(13) 0.0012(11) 0.0107(10) -0.0043(11)
C16 0.0260(13) 0.0630(19) 0.0437(16) -0.0059(14) 0.0050(11) -0.0190(13)
C17 0.0342(14) 0.0417(15) 0.0267(12) -0.0006(11) -0.0069(10) -0.0087(11)
C18 0.073(2) 0.0339(15) 0.0332(14) 0.0015(11) -0.0030(14) -0.0283(14)
C19 0.0545(17) 0.0285(13) 0.0282(13) -0.0059(10) 0.0085(12) 0.0050(12)
C20 0.0438(15) 0.0358(14) 0.0241(12) 0.0026(10) 0.0111(11) 0.0016(11)
C21 0.0265(13) 0.0398(14) 0.0341(13) 0.0008(11) 0.0109(10) 0.0023(10)

loop_
_atom_type_symbol
_atom_type_description
_atom_type_scat_dispersion_real
_atom_type_scat_dispersion_imag
_atom_type_scat_source
C C 0.0033 0.0016 'International Tables Vol C Tables 4.2.6.8 and 6.1.1.4'
H H 0.0000 0.0000 'International Tables Vol C Tables 4.2.6.8 and 6.1.1.4'
Si Si 0.0817 0.0704 'International Tables Vol C Tables 4.2.6.8 and 6.1.1.4'

loop_
_geom_angle_atom_site_label_1
_geom_angle_atom_site_label_2
_geom_angle_atom_site_label_3
_geom_angle
C12 Si1 Si7 114.55(7)
C12 Si1 Si6 109.03(7)
Si7 Si1 Si6 112.37(3)
C12 Si1 Si2 103.82(7)
Si7 Si1 Si2 105.86(3)
Si6 Si1 Si2 110.83(3)
C2 Si2 C1 106.06(10)
C2 Si2 Si3 110.42(8)
C1 Si2 Si3 106.05(8)
C2 Si2 Si1 114.09(7)
C1 Si2 Si1 108.46(8)
Si3 Si2 Si1 111.29(3)
C3 Si3 C4 107.25(10)
C3 Si3 Si2 107.99(8)
C4 Si3 Si2 106.84(8)
C3 Si3 Si4 109.73(8)
C4 Si3 Si4 112.51(8)
Si2 Si3 Si4 112.29(3)
Si3 Si4 Si10 109.19(3)
Si3 Si4 Si5 110.95(3)
Si10 Si4 Si5 109.59(3)
Si3 Si4 Si9 110.07(4)
Si10 Si4 Si9 106.02(3)
Si5 Si4 Si9 110.88(3)
C6 Si5 C5 105.13(11)
C6 Si5 Si6 108.45(8)
C5 Si5 Si6 108.59(8)
C6 Si5 Si4 111.45(8)
C5 Si5 Si4 110.22(8)
Si6 Si5 Si4 112.68(3)
C7 Si6 C8 107.46(10)
C7 Si6 Si5 109.07(8)
C8 Si6 Si5 106.66(7)
C7 Si6 Si1 108.78(8)
C8 Si6 Si1 111.77(8)
Si5 Si6 Si1 112.94(3)
C10 Si7 C9 107.87(11)
C10 Si7 C11 108.52(12)
C9 Si7 C11 106.69(11)
C10 Si7 Si1 108.53(9)
C9 Si7 Si1 110.32(8)
C11 Si7 Si1 114.70(8)
C14 Si8 C13 109.56(11)
C14 Si8 C15 109.08(12)
C13 Si8 C15 107.38(11)
C14 Si8 C12 108.96(11)
C13 Si8 C12 114.46(10)
C15 Si8 C12 107.27(11)
C16 Si9 C17 107.41(13)
C16 Si9 C18 108.65(14)
C17 Si9 C18 107.65(12)
C16 Si9 Si4 112.37(9)
C17 Si9 Si4 111.25(9)
C18 Si9 Si4 109.36(10)
C21 Si10 C20 107.45(12)
C21 Si10 C19 107.22(12)
C20 Si10 C19 108.06(12)
C21 Si10 Si4 112.27(8)
C20 Si10 Si4 110.49(8)
C19 Si10 Si4 111.16(9)
Si8 C12 Si1 125.29(12)

loop_
_geom_bond_atom_site_label_1
_geom_bond_atom_site_label_2
_geom_bond_distance
Si1 C12 1.913(2)
Si1 Si7 2.3572(9)
Si1 Si6 2.3640(10)
Si1 Si2 2.3683(9)
Si2 C2 1.890(2)
Si2 C1 1.894(2)
Si2 Si3 2.3443(10)
Si3 C3 1.890(2)
Si3 C4 1.893(2)
Si3 Si4 2.3540(9)
Si4 Si10 2.3544(10)
Si4 Si5 2.3549(9)
Si4 Si9 2.3567(10)
Si5 C6 1.886(2)
Si5 C5 1.889(2)
Si5 Si6 2.3516(9)
Si6 C7 1.886(2)
Si6 C8 1.889(2)
Si7 C10 1.876(2)
Si7 C9 1.881(2)
Si7 C11 1.883(2)
Si8 C14 1.871(2)
Si8 C13 1.873(2)
Si8 C15 1.873(2)
Si8 C12 1.877(2)
Si9 C16 1.876(3)
Si9 C17 1.877(2)
Si9 C18 1.879(3)
Si10 C21 1.871(3)
Si10 C20 1.877(2)
Si10 C19 1.880(2)

loop_
_geom_torsion_atom_site_label_1
_geom_torsion_atom_site_label_2
_geom_torsion_atom_site_label_3
_geom_torsion_atom_site_label_4
_geom_torsion
C12 Si1 Si2 C2 151.98(11)
Si7 Si1 Si2 C2 31.00(9)
Si6 Si1 Si2 C2 -91.10(9)
C12 Si1 Si2 C1 34.03(11)
Si7 Si1 Si2 C1 -86.95(9)
Si6 Si1 Si2 C1 150.95(8)
C12 Si1 Si2 Si3 -82.26(8)
Si7 Si1 Si2 Si3 156.77(3)
Si6 Si1 Si2 Si3 34.67(4)
C2 Si2 Si3 C3 -58.54(11)
C1 Si2 Si3 C3 55.93(11)
Si1 Si2 Si3 C3 173.68(8)
C2 Si2 Si3 C4 -173.62(10)
C1 Si2 Si3 C4 -59.15(11)
Si1 Si2 Si3 C4 58.60(8)
C2 Si2 Si3 Si4 62.57(8)
C1 Si2 Si3 Si4 177.04(8)
Si1 Si2 Si3 Si4 -65.21(4)
C3 Si3 Si4 Si10 28.43(8)
C4 Si3 Si4 Si10 147.75(8)
Si2 Si3 Si4 Si10 -91.67(4)
C3 Si3 Si4 Si5 149.33(8)
C4 Si3 Si4 Si5 -91.36(8)
Si2 Si3 Si4 Si5 29.23(4)
C3 Si3 Si4 Si9 -87.56(8)
C4 Si3 Si4 Si9 31.75(8)
Si2 Si3 Si4 Si9 152.34(3)
Si3 Si4 Si5 C6 -91.20(9)
Si10 Si4 Si5 C6 29.46(9)
Si9 Si4 Si5 C6 146.16(8)
Si3 Si4 Si5 C5 152.47(8)
Si10 Si4 Si5 C5 -86.87(9)
Si9 Si4 Si5 C5 29.83(9)
Si3 Si4 Si5 Si6 30.98(4)
Si10 Si4 Si5 Si6 151.64(3)
Si9 Si4 Si5 Si6 -91.66(4)
C6 Si5 Si6 C7 -176.15(10)
C5 Si5 Si6 C7 -62.42(11)
Si4 Si5 Si6 C7 59.99(8)
C6 Si5 Si6 C8 -60.38(11)
C5 Si5 Si6 C8 53.35(11)
Si4 Si5 Si6 C8 175.75(8)
C6 Si5 Si6 Si1 62.77(8)
C5 Si5 Si6 Si1 176.50(8)
Si4 Si5 Si6 Si1 -61.09(4)
C12 Si1 Si6 C7 17.50(10)
Si7 Si1 Si6 C7 145.61(8)
Si2 Si1 Si6 C7 -96.17(8)
C12 Si1 Si6 C8 -100.99(10)
Si7 Si1 Si6 C8 27.13(8)
Si2 Si1 Si6 C8 145.34(8)
C12 Si1 Si6 Si5 138.73(7)
Si7 Si1 Si6 Si5 -93.15(4)
Si2 Si1 Si6 Si5 25.06(4)
C12 Si1 Si7 C10 -62.63(12)
Si6 Si1 Si7 C10 172.22(9)
Si2 Si1 Si7 C10 51.11(10)
C12 Si1 Si7 C9 179.38(11)
Si6 Si1 Si7 C9 54.23(9)
Si2 Si1 Si7 C9 -66.88(9)
C12 Si1 Si7 C11 58.89(13)
Si6 Si1 Si7 C11 -66.26(10)
Si2 Si1 Si7 C11 172.63(10)
Si3 Si4 Si9 C16 -80.70(11)
Si10 Si4 Si9 C16 161.32(11)
Si5 Si4 Si9 C16 42.44(11)
Si3 Si4 Si9 C17 158.82(10)
Si10 Si4 Si9 C17 40.85(10)
Si5 Si4 Si9 C17 -78.03(10)
Si3 Si4 Si9 C18 40.04(11)
Si10 Si4 Si9 C18 -77.94(10)
Si5 Si4 Si9 C18 163.18(10)
Si3 Si4 Si10 C21 48.55(10)
Si5 Si4 Si10 C21 -73.16(9)
Si9 Si4 Si10 C21 167.11(9)
Si3 Si4 Si10 C20 168.49(9)
Si5 Si4 Si10 C20 46.77(10)
Si9 Si4 Si10 C20 -72.95(10)
Si3 Si4 Si10 C19 -71.55(10)
Si5 Si4 Si10 C19 166.73(9)
Si9 Si4 Si10 C19 47.01(10)
C14 Si8 C12 Si1 91.28(16)
C13 Si8 C12 Si1 -31.75(19)
C15 Si8 C12 Si1 -150.77(14)
Si7 Si1 C12 Si8 -51.10(16)
Si6 Si1 C12 Si8 75.79(15)
Si2 Si1 C12 Si8 -166.04(12)
